data_4510171
loop_
_publ_author_name
'Liu, Bo'
'Wei, Lei'
'Li, Nan-nan'
'Wu, Wei-Ping'
'Miao, Hui'
'Wang, Yao-Yu'
'Shi, Qi-Zhen'

_publ_section_title
;
 Solvent/Temperature and Dipyridyl Ligands Induced Diverse Coordination
 Polymers Based on 3-(2&#x2032;,5&#x2032;-Dicarboxylphenyl)pyridine
;
_journal_issue 3
_journal_name_full 'Crystal Growth &amp; Design'
_journal_page_first 1110
_journal_paper_doi 10.1021/cg401599x
_journal_volume 14
_journal_year 2014
_chemical_formula_sum 'C26 H16 Cd2 N2 O9'
_chemical_formula_weight 725.21
_chemical_name_systematic
; 
 ? 
;
_space_group_IT_number 14
_symmetry_cell_setting monoclinic
_symmetry_space_group_name_Hall '-P 2yn'
_symmetry_space_group_name_H-M 'P 1 21/n 1'
_atom_sites_solution_hydrogens geom
_atom_sites_solution_primary direct
_atom_sites_solution_secondary difmap
_audit_creation_method SHELXL-97
_cell_angle_alpha 90.00
_cell_angle_beta 109.3370(10)
_cell_angle_gamma 90.00
_cell_formula_units_Z 4
_cell_length_a 14.9929(11)
_cell_length_b 8.4425(6)
_cell_length_c 19.9004(13)
_cell_measurement_reflns_used 5064
_cell_measurement_temperature 296(2)
_cell_measurement_theta_max 27.936
_cell_measurement_theta_min 2.646
_cell_volume 2376.8(3)
_computing_structure_refinement 'SHELXL-97 (Sheldrick, 1997)'
_computing_structure_solution 'SHELXS-97 (Sheldrick, 1990)'
_diffrn_ambient_temperature 296(2)
_diffrn_measured_fraction_theta_full 0.999
_diffrn_measured_fraction_theta_max 0.999
_diffrn_radiation_monochromator graphite
_diffrn_radiation_source 'fine-focus sealed tube'
_diffrn_radiation_type MoK\a
_diffrn_radiation_wavelength 0.71073
_diffrn_reflns_av_R_equivalents 0.0226
_diffrn_reflns_av_sigmaI/netI 0.0262
_diffrn_reflns_limit_h_max 15
_diffrn_reflns_limit_h_min -17
_diffrn_reflns_limit_k_max 10
_diffrn_reflns_limit_k_min -10
_diffrn_reflns_limit_l_max 23
_diffrn_reflns_limit_l_min -13
_diffrn_reflns_number 11646
_diffrn_reflns_theta_full 25.10
_diffrn_reflns_theta_max 25.10
_diffrn_reflns_theta_min 1.49
_exptl_absorpt_coefficient_mu 1.851
_exptl_absorpt_correction_T_max 0.7816
_exptl_absorpt_correction_T_min 0.7199
_exptl_absorpt_correction_type multi-scan
_exptl_absorpt_process_details sadabs
_exptl_crystal_colour colorless
_exptl_crystal_density_diffrn 2.027
_exptl_crystal_density_method 'not measured'
_exptl_crystal_description block
_exptl_crystal_F_000 1416
_exptl_crystal_size_max 0.19
_exptl_crystal_size_mid 0.16
_exptl_crystal_size_min 0.14
_refine_diff_density_max 0.523
_refine_diff_density_min -0.556
_refine_diff_density_rms 0.073
_refine_ls_extinction_method none
_refine_ls_goodness_of_fit_ref 1.050
_refine_ls_hydrogen_treatment mixed
_refine_ls_matrix_type full
_refine_ls_number_parameters 360
_refine_ls_number_reflns 4221
_refine_ls_number_restraints 0
_refine_ls_restrained_S_all 1.050
_refine_ls_R_factor_all 0.0274
_refine_ls_R_factor_gt 0.0237
_refine_ls_shift/su_max 0.001
_refine_ls_shift/su_mean 0.000
_refine_ls_structure_factor_coef Fsqd
_refine_ls_weighting_details 'calc w=1/[\s^2^(Fo^2^)+(0.0246P)^2^+1.5385P] where P=(Fo^2^+2Fc^2^)/3'
_refine_ls_weighting_scheme calc
_refine_ls_wR_factor_gt 0.0545
_refine_ls_wR_factor_ref 0.0562
_reflns_number_gt 3793
_reflns_number_total 4221
_reflns_threshold_expression >2sigma(I)
_cod_data_source_file cg401599x_si_002.cif
_cod_data_source_block 1
_cod_depositor_comments
;
The following automatic conversions were performed:

'_symmetry_cell_setting' value 'Monoclinic' changed to 'monoclinic'
according to
/usr/data/users/saulius/crontab/automatic-downloads/current/ACS/lib/dictionaries/cif_core.dic
dictionary named 'cif_core.dic' version 2.4.2 from 2011-04-26.

Automatic conversion script
Id: cif_fix_values 2281 2013-09-26 08:29:07Z andrius 
;
_cod_original_sg_symbol_H-M P21/n
_cod_original_formula_sum C26H16Cd2N2O9
_cod_database_code 4510171

loop_
_symmetry_equiv_pos_as_xyz
'x, y, z'
'-x+1/2, y+1/2, -z+1/2'
'-x, -y, -z'
'x-1/2, -y-1/2, z-1/2'

loop_
_atom_site_label
_atom_site_type_symbol
_atom_site_fract_x
_atom_site_fract_y
_atom_site_fract_z
_atom_site_U_iso_or_equiv
_atom_site_adp_type
_atom_site_occupancy
_atom_site_symmetry_multiplicity
_atom_site_calc_flag
_atom_site_refinement_flags
O8 O -0.35037(16) 0.2609(3) 0.16006(11) 0.0425(6) Uani 1 1 d .
O6 O -0.29608(17) 0.6236(3) -0.14261(11) 0.0397(6) Uani 1 1 d .
O5 O -0.15338(17) 0.5185(3) -0.10904(12) 0.0435(6) Uani 1 1 d .
C26 C -0.2297(2) 0.5462(4) -0.09905(16) 0.0331(8) Uani 1 1 d .
C21 C -0.2453(2) 0.4901(4) -0.03172(15) 0.0279(7) Uani 1 1 d .
C20 C -0.1736(2) 0.4111(4) 0.02042(16) 0.0302(7) Uani 1 1 d .
H20 H -0.1177 0.3872 0.0120 0.036 Uiso 1 1 calc R
C22 C -0.3294(2) 0.5222(4) -0.02017(15) 0.0318(7) Uani 1 1 d .
H22 H -0.3778 0.5744 -0.0549 0.038 Uiso 1 1 calc R
C23 C -0.3419(2) 0.4767(4) 0.04307(16) 0.0312(7) Uani 1 1 d .
H23 H -0.3993 0.4960 0.0500 0.037 Uiso 1 1 calc R
C24 C -0.2692(2) 0.4025(4) 0.09630(15) 0.0269(7) Uani 1 1 d .
C25 C -0.2883(2) 0.3634(4) 0.16464(16) 0.0285(7) Uani 1 1 d .
O7 O -0.24328(16) 0.4327(3) 0.22123(11) 0.0377(5) Uani 1 1 d .
O4 O 0.28586(16) 0.7282(3) 0.65312(11) 0.0398(6) Uani 1 1 d .
O3 O 0.43091(15) 0.7879(3) 0.66185(12) 0.0386(6) Uani 1 1 d .
C13 C 0.3525(2) 0.7255(4) 0.62835(15) 0.0281(7) Uani 1 1 d .
C5 C 0.3351(2) 0.6509(4) 0.55718(15) 0.0260(7) Uani 1 1 d .
C4 C 0.4008(2) 0.6503(4) 0.52212(16) 0.0318(7) Uani 1 1 d .
H3A H 0.4610 0.6913 0.5441 0.038 Uiso 1 1 calc R
Cd1 Cd 0.223725(15) 0.29900(3) 0.219641(11) 0.02599(7) Uani 1 1 d .
Cd2 Cd -0.136147(16) 0.62684(3) 0.247625(11) 0.03015(8) Uani 1 1 d .
O1 O 0.28443(15) 0.5260(2) 0.30006(10) 0.0326(5) Uani 1 1 d .
C1 C 0.2641(2) 0.4505(4) 0.34784(15) 0.0258(7) Uani 1 1 d .
C8 C 0.1212(2) 0.4685(3) 0.42325(15) 0.0253(6) Uani 1 1 d .
C17 C -0.1055(2) 0.2834(4) 0.14055(16) 0.0282(7) Uani 1 1 d .
N2 N -0.02771(17) 0.4825(3) 0.32902(13) 0.0286(6) Uani 1 1 d .
C6 C 0.2459(2) 0.5873(4) 0.52370(15) 0.0267(7) Uani 1 1 d .
H6 H 0.2021 0.5873 0.5476 0.032 Uiso 1 1 calc R
N1 N 0.06182(18) 0.2578(3) 0.20173(13) 0.0315(6) Uani 1 1 d .
C2 C 0.2870(2) 0.5241(3) 0.42043(15) 0.0246(6) Uani 1 1 d .
C9 C 0.0804(2) 0.3706(4) 0.46082(17) 0.0358(8) Uani 1 1 d .
H9 H 0.1160 0.3350 0.5060 0.043 Uiso 1 1 calc R
C7 C 0.2203(2) 0.5240(3) 0.45574(14) 0.0248(6) Uani 1 1 d .
C12 C 0.0637(2) 0.5233(4) 0.35739(15) 0.0275(7) Uani 1 1 d .
H12 H 0.0895 0.5910 0.3319 0.033 Uiso 1 1 calc R
C3 C 0.3761(2) 0.5879(4) 0.45385(15) 0.0312(7) Uani 1 1 d .
H3 H 0.4200 0.5889 0.4301 0.037 Uiso 1 1 calc R
C18 C -0.0119(2) 0.3271(4) 0.15298(16) 0.0288(7) Uani 1 1 d .
H18 H 0.0002 0.4090 0.1259 0.035 Uiso 1 1 calc R
O1W O 0.37621(19) 0.1898(3) 0.28891(16) 0.0482(7) Uani 1 1 d .
C11 C -0.0646(2) 0.3825(4) 0.36532(18) 0.0351(8) Uani 1 1 d .
H11 H -0.1273 0.3508 0.3451 0.042 Uiso 1 1 calc R
C10 C -0.0127(2) 0.3258(4) 0.43123(19) 0.0417(9) Uani 1 1 d .
H10 H -0.0401 0.2581 0.4557 0.050 Uiso 1 1 calc R
C19 C -0.1839(2) 0.3670(3) 0.08528(15) 0.0263(7) Uani 1 1 d .
C16 C -0.1212(2) 0.1600(4) 0.18176(17) 0.0332(7) Uani 1 1 d .
H16 H -0.1824 0.1244 0.1745 0.040 Uiso 1 1 calc R
C15 C -0.0458(2) 0.0907(4) 0.23340(18) 0.0355(8) Uani 1 1 d .
H15 H -0.0559 0.0103 0.2620 0.043 Uiso 1 1 calc R
O2 O 0.22714(16) 0.3170(3) 0.33802(11) 0.0341(5) Uani 1 1 d .
C14 C 0.0439(2) 0.1416(4) 0.24198(18) 0.0368(8) Uani 1 1 d .
H14 H 0.0944 0.0943 0.2768 0.044 Uiso 1 1 calc R
H1B H 0.434(3) 0.234(6) 0.306(2) 0.076(15) Uiso 1 1 d .
H1A H 0.375(4) 0.151(7) 0.329(3) 0.11(2) Uiso 1 1 d .

loop_
_atom_site_aniso_label
_atom_site_aniso_U_11
_atom_site_aniso_U_22
_atom_site_aniso_U_33
_atom_site_aniso_U_23
_atom_site_aniso_U_13
_atom_site_aniso_U_12
O8 0.0426(14) 0.0544(15) 0.0286(13) 0.0052(11) 0.0093(10) -0.0198(12)
O6 0.0495(15) 0.0447(14) 0.0236(12) 0.0063(10) 0.0102(11) -0.0055(12)
O5 0.0493(15) 0.0531(15) 0.0352(13) -0.0058(11) 0.0235(11) -0.0144(12)
C26 0.044(2) 0.0316(18) 0.0227(17) -0.0069(14) 0.0100(15) -0.0160(16)
C21 0.0327(17) 0.0288(17) 0.0227(16) -0.0023(13) 0.0098(13) -0.0080(13)
C20 0.0306(18) 0.0322(17) 0.0298(18) -0.0056(14) 0.0129(14) -0.0057(14)
C22 0.0334(18) 0.0349(18) 0.0228(16) 0.0043(13) 0.0033(13) 0.0009(14)
C23 0.0273(17) 0.0361(18) 0.0315(17) 0.0012(14) 0.0114(13) 0.0007(14)
C24 0.0283(17) 0.0289(17) 0.0237(16) -0.0025(13) 0.0086(13) -0.0049(13)
C25 0.0242(17) 0.0333(18) 0.0265(17) 0.0056(14) 0.0064(13) 0.0018(14)
O7 0.0373(13) 0.0534(15) 0.0213(12) -0.0011(10) 0.0079(10) -0.0127(11)
O4 0.0365(13) 0.0563(15) 0.0299(13) -0.0123(11) 0.0154(10) -0.0125(11)
O3 0.0294(13) 0.0521(15) 0.0313(13) -0.0119(11) 0.0060(10) -0.0073(11)
C13 0.0311(18) 0.0289(17) 0.0218(16) 0.0014(13) 0.0052(13) -0.0010(14)
C5 0.0253(16) 0.0297(17) 0.0190(15) 0.0011(12) 0.0022(12) 0.0013(13)
C4 0.0215(16) 0.0424(19) 0.0270(17) -0.0034(14) 0.0022(13) -0.0052(14)
Cd1 0.02769(13) 0.02989(13) 0.02111(12) -0.00040(9) 0.00905(9) -0.00073(9)
Cd2 0.02881(14) 0.03968(15) 0.02016(13) 0.00300(10) 0.00567(9) 0.00229(10)
O1 0.0454(14) 0.0312(12) 0.0235(11) 0.0017(9) 0.0145(10) 0.0005(10)
C1 0.0209(15) 0.0324(18) 0.0232(16) 0.0003(13) 0.0060(12) 0.0043(13)
C8 0.0251(16) 0.0272(16) 0.0219(15) -0.0021(12) 0.0057(12) 0.0012(13)
C17 0.0323(18) 0.0280(17) 0.0241(16) -0.0011(13) 0.0092(13) -0.0002(13)
N2 0.0254(14) 0.0337(15) 0.0247(14) -0.0012(11) 0.0055(11) 0.0005(11)
C6 0.0230(16) 0.0354(17) 0.0214(16) 0.0020(13) 0.0070(12) 0.0005(13)
N1 0.0282(15) 0.0357(15) 0.0299(15) 0.0021(12) 0.0085(12) -0.0005(12)
C2 0.0270(16) 0.0259(16) 0.0195(15) 0.0007(12) 0.0056(12) 0.0016(13)
C9 0.0332(19) 0.0387(19) 0.0280(18) 0.0101(15) 0.0001(14) -0.0018(15)
C7 0.0249(16) 0.0269(16) 0.0191(15) 0.0012(12) 0.0027(12) 0.0009(13)
C12 0.0247(16) 0.0330(17) 0.0258(16) 0.0006(13) 0.0098(13) -0.0007(13)
C3 0.0278(17) 0.0443(19) 0.0232(16) -0.0010(14) 0.0108(13) 0.0018(14)
C18 0.0302(17) 0.0306(17) 0.0247(16) 0.0026(13) 0.0079(13) 0.0012(13)
O1W 0.0309(15) 0.0604(18) 0.0508(18) 0.0140(14) 0.0102(13) 0.0032(13)
C11 0.0239(17) 0.0388(19) 0.0387(19) 0.0023(15) 0.0053(14) -0.0049(14)
C10 0.037(2) 0.041(2) 0.045(2) 0.0142(16) 0.0099(16) -0.0102(16)
C19 0.0266(16) 0.0271(16) 0.0234(16) -0.0015(13) 0.0057(13) -0.0047(13)
C16 0.0315(18) 0.0309(18) 0.0371(19) -0.0009(14) 0.0113(15) -0.0039(14)
C15 0.038(2) 0.0285(17) 0.042(2) 0.0082(15) 0.0163(16) 0.0003(14)
O2 0.0372(13) 0.0361(13) 0.0303(12) -0.0069(10) 0.0130(10) -0.0077(10)
C14 0.0356(19) 0.0367(19) 0.0368(19) 0.0078(15) 0.0100(15) 0.0038(15)

loop_
_atom_type_symbol
_atom_type_description
_atom_type_scat_dispersion_real
_atom_type_scat_dispersion_imag
_atom_type_scat_source
C C 0.0033 0.0016 'International Tables Vol C Tables 4.2.6.8 and 6.1.1.4'
H H 0.0000 0.0000 'International Tables Vol C Tables 4.2.6.8 and 6.1.1.4'
N N 0.0061 0.0033 'International Tables Vol C Tables 4.2.6.8 and 6.1.1.4'
O O 0.0106 0.0060 'International Tables Vol C Tables 4.2.6.8 and 6.1.1.4'
Cd Cd -0.8075 1.2024 'International Tables Vol C Tables 4.2.6.8 and 6.1.1.4'

loop_
_geom_angle_atom_site_label_1
_geom_angle_atom_site_label_2
_geom_angle_atom_site_label_3
_geom_angle
_geom_angle_site_symmetry_1
_geom_angle_site_symmetry_3
C25 O8 Cd2 124.11(19) . 2_445
C26 O6 Cd1 99.8(2) . 3_565
C26 O5 Cd1 83.54(19) . 3_565
O5 C26 O6 122.9(3) . .
O5 C26 C21 120.2(3) . .
O6 C26 C21 116.9(3) . .
O5 C26 Cd1 69.78(18) . 3_565
O6 C26 Cd1 53.39(16) . 3_565
C21 C26 Cd1 168.2(2) . 3_565
C22 C21 C20 119.5(3) . .
C22 C21 C26 120.2(3) . .
C20 C21 C26 120.2(3) . .
C21 C20 C19 121.4(3) . .
C21 C22 C23 120.1(3) . .
C22 C23 C24 120.6(3) . .
C23 C24 C19 120.2(3) . .
C23 C24 C25 116.6(3) . .
C19 C24 C25 123.2(3) . .
O7 C25 O8 123.8(3) . .
O7 C25 C24 120.0(3) . .
O8 C25 C24 116.2(3) . .
C25 O7 Cd2 133.4(2) . .
C13 O4 Cd2 94.49(18) . 4_676
C13 O3 Cd2 87.92(18) . 4_676
O4 C13 O3 120.7(3) . .
O4 C13 C5 118.1(3) . .
O3 C13 C5 121.2(3) . .
O4 C13 Cd2 57.25(16) . 4_676
O3 C13 Cd2 63.57(16) . 4_676
C5 C13 Cd2 173.3(2) . 4_676
C4 C5 C6 119.3(3) . .
C4 C5 C13 123.5(3) . .
C6 C5 C13 117.1(3) . .
C5 C4 C3 119.5(3) . .
O6 Cd1 O1 100.53(8) 3_565 2_545
O6 Cd1 O2 144.23(8) 3_565 .
O1 Cd1 O2 102.43(7) 2_545 .
O6 Cd1 N1 130.12(9) 3_565 .
O1 Cd1 N1 80.51(8) 2_545 .
O2 Cd1 N1 80.82(8) . .
O6 Cd1 O1W 85.48(10) 3_565 .
O1 Cd1 O1W 72.99(9) 2_545 .
O2 Cd1 O1W 75.57(9) . .
N1 Cd1 O1W 139.33(10) . .
O6 Cd1 O1 93.37(8) 3_565 .
O1 Cd1 O1 149.62(4) 2_545 .
O2 Cd1 O1 54.39(7) . .
N1 Cd1 O1 110.62(8) . .
O1W Cd1 O1 81.43(9) . .
O6 Cd1 O5 53.43(8) 3_565 3_565
O1 Cd1 O5 117.25(7) 2_545 3_565
O2 Cd1 O5 132.72(8) . 3_565
N1 Cd1 O5 81.44(8) . 3_565
O1W Cd1 O5 138.23(9) . 3_565
O1 Cd1 O5 92.73(7) . 3_565
O6 Cd1 C26 26.82(9) 3_565 3_565
O1 Cd1 C26 109.66(8) 2_545 3_565
O2 Cd1 C26 147.88(8) . 3_565
N1 Cd1 C26 105.46(9) . 3_565
O1W Cd1 C26 112.20(11) . 3_565
O1 Cd1 C26 94.86(8) . 3_565
O5 Cd1 C26 26.68(8) 3_565 3_565
O8 Cd2 O4 104.61(8) 2_455 4_575
O8 Cd2 O7 108.25(9) 2_455 .
O4 Cd2 O7 93.97(8) 4_575 .
O8 Cd2 N2 85.55(9) 2_455 .
O4 Cd2 N2 164.65(9) 4_575 .
O7 Cd2 N2 93.67(9) . .
O8 Cd2 O3 128.23(9) 2_455 4_575
O4 Cd2 O3 56.74(8) 4_575 4_575
O7 Cd2 O3 119.94(8) . 4_575
N2 Cd2 O3 107.94(8) . 4_575
O8 Cd2 C13 120.44(9) 2_455 4_575
O4 Cd2 C13 28.26(8) 4_575 4_575
O7 Cd2 C13 107.97(8) . 4_575
N2 Cd2 C13 136.40(9) . 4_575
O3 Cd2 C13 28.51(8) 4_575 4_575
C1 O1 Cd1 127.76(19) . 2
C1 O1 Cd1 88.12(17) . .
Cd1 O1 Cd1 132.06(9) 2 .
O2 C1 O1 123.1(3) . .
O2 C1 C2 118.3(3) . .
O1 C1 C2 118.7(3) . .
C9 C8 C12 117.4(3) . .
C9 C8 C7 120.7(3) . .
C12 C8 C7 121.7(3) . .
C18 C17 C16 116.8(3) . .
C18 C17 C19 120.5(3) . .
C16 C17 C19 122.8(3) . .
C12 N2 C11 118.7(3) . .
C12 N2 Cd2 124.1(2) . .
C11 N2 Cd2 113.7(2) . .
C7 C6 C5 121.9(3) . .
C18 N1 C14 118.0(3) . .
C18 N1 Cd1 127.3(2) . .
C14 N1 Cd1 114.5(2) . .
C3 C2 C7 119.6(3) . .
C3 C2 C1 119.8(3) . .
C7 C2 C1 120.6(3) . .
C10 C9 C8 120.0(3) . .
C6 C7 C2 118.6(3) . .
C6 C7 C8 117.4(3) . .
C2 C7 C8 124.0(3) . .
N2 C12 C8 122.7(3) . .
C4 C3 C2 121.2(3) . .
N1 C18 C17 123.7(3) . .
N2 C11 C10 121.9(3) . .
C11 C10 C9 119.2(3) . .
C24 C19 C20 118.2(3) . .
C24 C19 C17 121.5(3) . .
C20 C19 C17 120.3(3) . .
C15 C16 C17 119.9(3) . .
C14 C15 C16 119.3(3) . .
C1 O2 Cd1 94.43(18) . .
N1 C14 C15 122.3(3) . .

loop_
_geom_bond_atom_site_label_1
_geom_bond_atom_site_label_2
_geom_bond_distance
_geom_bond_site_symmetry_2
O8 C25 1.251(4) .
O8 Cd2 2.223(2) 2_445
O6 C26 1.264(4) .
O6 Cd1 2.248(2) 3_565
O5 C26 1.247(4) .
O5 Cd1 2.607(2) 3_565
C26 C21 1.511(4) .
C26 Cd1 2.760(3) 3_565
C21 C22 1.382(4) .
C21 C20 1.392(4) .
C20 C19 1.400(4) .
C22 C23 1.386(4) .
C23 C24 1.392(4) .
C24 C19 1.399(4) .
C24 C25 1.516(4) .
C25 O7 1.250(4) .
O7 Cd2 2.233(2) .
O4 C13 1.252(4) .
O4 Cd2 2.224(2) 4_676
O3 C13 1.259(4) .
O3 Cd2 2.362(2) 4_676
C13 C5 1.492(4) .
C13 Cd2 2.636(3) 4_676
C5 C4 1.382(4) .
C5 C6 1.390(4) .
C4 C3 1.388(4) .
Cd1 O6 2.248(2) 3_565
Cd1 O1 2.334(2) 2_545
Cd1 O2 2.344(2) .
Cd1 N1 2.360(3) .
Cd1 O1W 2.427(3) .
Cd1 O1 2.470(2) .
Cd1 O5 2.607(2) 3_565
Cd1 C26 2.760(3) 3_565
Cd2 O8 2.223(2) 2_455
Cd2 O4 2.224(2) 4_575
Cd2 N2 2.238(2) .
Cd2 O3 2.362(2) 4_575
Cd2 C13 2.636(3) 4_575
O1 C1 1.263(4) .
O1 Cd1 2.334(2) 2
C1 O2 1.243(4) .
C1 C2 1.504(4) .
C8 C9 1.386(4) .
C8 C12 1.388(4) .
C8 C7 1.486(4) .
C17 C18 1.392(4) .
C17 C16 1.393(4) .
C17 C19 1.495(4) .
N2 C12 1.343(4) .
N2 C11 1.344(4) .
C6 C7 1.385(4) .
N1 C18 1.340(4) .
N1 C14 1.349(4) .
C2 C3 1.389(4) .
C2 C7 1.399(4) .
C9 C10 1.377(5) .
C11 C10 1.371(5) .
C16 C15 1.381(4) .
C15 C14 1.368(5) .
